data_1556740
loop_
_publ_author_name
'Lumpi, Daniel'
'Kautny, Paul'
'St\"oger, Berthold'
'Fr\"ohlich, Johannes'

_publ_section_title
;
 Crystal chemistry of layered structures formed by linear rigid
 silyl-capped molecules.
;
_journal_issue 'Pt 5'
_journal_name_full IUCrJ
_journal_page_first 584
_journal_page_last 600
_journal_paper_doi 10.1107/S2052252515011665
_journal_volume 2
_journal_year 2015
_chemical_formula_sum 'C22 H30 O4 S2 Si2'
_chemical_formula_weight 478.8
_space_group_IT_number 2
_space_group_name_Hall '-P 1'
_space_group_name_H-M_alt 'P -1'
_symmetry_cell_setting triclinic
_symmetry_Int_Tables_number 2
_symmetry_space_group_name_Hall '-P 1'
_symmetry_space_group_name_H-M 'P -1'
_cell_angle_alpha 85.9433(17)
_cell_angle_beta 79.7181(16)
_cell_angle_gamma 80.1150(15)
_cell_formula_units_Z 1
_cell_length_a 5.7300(3)
_cell_length_b 10.2961(5)
_cell_length_c 10.9801(6)
_cell_measurement_reflns_used 8294
_cell_measurement_temperature 100
_cell_measurement_theta_max 25.5
_cell_measurement_theta_min 3.8
_cell_volume 627.39(6)
_diffrn_ambient_temperature 100
_diffrn_measured_fraction_theta_full 0.99
_diffrn_measured_fraction_theta_max 0.99
_diffrn_measurement_device 'four-circle diffractometer'
_diffrn_measurement_device_type 'Bruker KAPPA APEX II CCD'
_diffrn_measurement_method '\w- and \f-scans'
_diffrn_radiation_monochromator graphite
_diffrn_radiation_probe x-ray
_diffrn_radiation_source 'X-ray tube'
_diffrn_radiation_type 'Mo K\a'
_diffrn_radiation_wavelength 0.71073
_diffrn_reflns_av_R_equivalents 0.0237
_diffrn_reflns_av_sigmaI/netI 0.0192
_diffrn_reflns_limit_h_max 7
_diffrn_reflns_limit_h_min -6
_diffrn_reflns_limit_k_max 13
_diffrn_reflns_limit_k_min -13
_diffrn_reflns_limit_l_max 14
_diffrn_reflns_limit_l_min -14
_diffrn_reflns_number 16087
_diffrn_reflns_theta_full 27.63
_diffrn_reflns_theta_max 27.63
_diffrn_reflns_theta_min 1.89
_exptl_absorpt_coefficient_mu 0.332
_exptl_absorpt_correction_T_max 0.98
_exptl_absorpt_correction_T_min 0.89
_exptl_absorpt_correction_type multi-scan
_exptl_absorpt_process_details SADABS
_exptl_crystal_colour 'clear colourless'
_exptl_crystal_density_diffrn 1.2668
_exptl_crystal_description plate
_exptl_crystal_F_000 254
_exptl_crystal_size_max 0.45
_exptl_crystal_size_mid 0.15
_exptl_crystal_size_min 0.03
_refine_diff_density_max 0.31
_refine_diff_density_min -0.26
_refine_ls_extinction_method none
_refine_ls_goodness_of_fit_gt 2.39
_refine_ls_goodness_of_fit_ref 2.19
_refine_ls_hydrogen_treatment constr
_refine_ls_number_constraints 60
_refine_ls_number_parameters 136
_refine_ls_number_reflns 2909
_refine_ls_number_restraints 0
_refine_ls_R_factor_all 0.0417
_refine_ls_R_factor_gt 0.0300
_refine_ls_shift/su_max 0.0154
_refine_ls_shift/su_mean 0.0021
_refine_ls_structure_factor_coef F
_refine_ls_weighting_details w=1/(\s^2^(F)+0.0001F^2^)
_refine_ls_weighting_scheme sigma
_refine_ls_wR_factor_gt 0.0386
_refine_ls_wR_factor_ref 0.0393
_reflns_number_gt 2371
_reflns_number_total 2909
_reflns_threshold_expression I>3\s(I)
_cod_data_source_file yc5004.cif
_cod_data_source_block BSEMOX3
_cod_depositor_comments
;
The following automatic conversions were performed:

data item '_diffrn_radiation_probe' value 'X-ray' was changed to
'x-ray' in accordance with the
/home/saulius/struct/COD-crude-data/automatic-downloads/DataCite-retrospective/IUCr/depositions/lib/dictionaries/cif_core.dic
dictionary named 'cif_core.dic' version 2.4.2 last updated on
2011-04-26.

Automatic conversion script
Id: cif_fix_values 7556 2019-12-06 15:28:31Z antanas 
;
_cod_database_code 1556740
_publcif_datablock.id {b87663d1-9ceb-45f2-9a7e-76ba56bdd648}

loop_
_symmetry_equiv_pos_site_id
_symmetry_equiv_pos_as_xyz
1 x,y,z
2 -x,-y,-z

loop_
_atom_site_label
_atom_site_type_symbol
_atom_site_fract_x
_atom_site_fract_y
_atom_site_fract_z
_atom_site_adp_type
_atom_site_U_iso_or_equiv
_atom_site_symmetry_multiplicity
_atom_site_occupancy
_atom_site_calc_flag
Si1 Si -0.53335(7) 0.61622(4) 0.26340(4) Uani 0.01652(14) 2 1 d
S1 S 0.00389(7) 0.10973(3) 0.30445(4) Uani 0.01720(12) 2 1 d
O1 O 0.0623(2) -0.03183(10) 0.30608(11) Uani 0.0327(4) 2 1 d
O2 O -0.24475(19) 0.16738(12) 0.33388(11) Uani 0.0309(4) 2 1 d
C1 C 0.3167(2) 0.07921(13) 0.07667(13) Uani 0.0133(4) 2 1 d
C2 C 0.5302(2) 0.02428(13) 0.11879(14) Uani 0.0165(5) 2 1 d
C3 C 0.2893(3) 0.05341(13) -0.04189(13) Uani 0.0161(4) 2 1 d
C4 C 0.1243(2) 0.16934(13) 0.15372(13) Uani 0.0148(4) 2 1 d
C5 C 0.0409(3) 0.29002(14) 0.10936(15) Uani 0.0208(5) 2 1 d
C6 C -0.1427(3) 0.39013(15) 0.16678(15) Uani 0.0234(5) 2 1 d
C7 C -0.2910(3) 0.48169(15) 0.20419(16) Uani 0.0256(5) 2 1 d
C8 C -0.7504(3) 0.54336(18) 0.38231(19) Uani 0.0375(7) 2 1 d
C9 C -0.3979(3) 0.73712(15) 0.33371(16) Uani 0.0277(6) 2 1 d
C10 C -0.6838(3) 0.68750(15) 0.13195(16) Uani 0.0266(6) 2 1 d
C11 C 0.1590(3) 0.17006(18) 0.40562(15) Uani 0.0290(6) 2 1 d
H81 H -0.85684 0.612453 0.427929 Uiso 0.045 2 1 d
H82 H -0.841896 0.494259 0.342845 Uiso 0.045 2 1 d
H83 H -0.665055 0.485508 0.437918 Uiso 0.045 2 1 d
H91 H -0.5212 0.807923 0.365168 Uiso 0.0332 2 1 d
H92 H -0.321634 0.694388 0.400299 Uiso 0.0332 2 1 d
H93 H -0.280639 0.771715 0.272118 Uiso 0.0332 2 1 d
H101 H -0.807579 0.759634 0.15968 Uiso 0.0319 2 1 d
H102 H -0.567884 0.718767 0.067262 Uiso 0.0319 2 1 d
H103 H -0.753644 0.620997 0.100878 Uiso 0.0319 2 1 d
H111 H 0.327147 0.135155 0.385869 Uiso 0.0348 2 1 d
H112 H 0.136853 0.264631 0.397352 Uiso 0.0348 2 1 d
H113 H 0.098422 0.143559 0.489252 Uiso 0.0348 2 1 d
H2 H 0.551711 0.040378 0.200823 Uiso 0.0198 2 1 d
H3 H 0.142736 0.09003 -0.071188 Uiso 0.0193 2 1 d
H5 H 0.115514 0.312503 0.026929 Uiso 0.025 2 1 d

loop_
_atom_site_aniso_label
_atom_site_aniso_type_symbol
_atom_site_aniso_U_11
_atom_site_aniso_U_22
_atom_site_aniso_U_33
_atom_site_aniso_U_12
_atom_site_aniso_U_13
_atom_site_aniso_U_23
Si1 Si 0.0148(2) 0.0146(2) 0.0183(2) 0.00228(15) -0.00179(17) -0.00127(16)
S1 S 0.0150(2) 0.01967(19) 0.0162(2) -0.00398(14) 0.00180(15) -0.00414(14)
O1 O 0.0459(8) 0.0183(6) 0.0282(7) -0.0075(5) 0.0119(6) -0.0026(5)
O2 O 0.0139(6) 0.0483(7) 0.0265(7) -0.0003(5) 0.0043(5) -0.0060(5)
C1 C 0.0118(7) 0.0119(6) 0.0146(8) -0.0009(5) 0.0009(6) 0.0006(5)
C2 C 0.0155(7) 0.0203(7) 0.0130(8) -0.0007(6) -0.0018(6) -0.0024(6)
C3 C 0.0121(7) 0.0176(7) 0.0173(8) 0.0011(5) -0.0029(6) 0.0008(6)
C4 C 0.0114(7) 0.0189(7) 0.0134(7) -0.0011(5) -0.0007(6) -0.0038(6)
C5 C 0.0187(8) 0.0231(8) 0.0179(8) 0.0048(6) -0.0025(7) -0.0041(6)
C6 C 0.0231(8) 0.0231(8) 0.0220(9) 0.0045(6) -0.0058(7) -0.0025(6)
C7 C 0.0245(9) 0.0252(8) 0.0260(9) 0.0034(7) -0.0078(7) -0.0039(7)
C8 C 0.0315(10) 0.0414(10) 0.0380(12) -0.0099(8) -0.0014(8) 0.0074(8)
C9 C 0.0323(10) 0.0224(8) 0.0304(10) -0.0037(7) -0.0122(8) 0.0008(7)
C10 C 0.0255(9) 0.0256(8) 0.0294(10) -0.0006(7) -0.0104(7) 0.0008(7)
C11 C 0.0290(9) 0.0445(10) 0.0162(9) -0.0151(8) -0.0012(7) -0.0040(7)

loop_
_atom_type_symbol
_atom_type_scat_dispersion_real
_atom_type_scat_dispersion_imag
_atom_type_scat_source
C 0.0033 0.0016 'International Tables Vol C tables 4.2.6.8 and 6.1.1.1'
H 0.0000 0.0000 'International Tables Vol C tables 4.2.6.8 and 6.1.1.1'
O 0.0106 0.0060 'International Tables Vol C tables 4.2.6.8 and 6.1.1.1'
S 0.1246 0.1234 'International Tables Vol C tables 4.2.6.8 and 6.1.1.1'
Si 0.0817 0.0704 'International Tables Vol C tables 4.2.6.8 and 6.1.1.1'

loop_
_geom_angle_atom_site_label_1
_geom_angle_atom_site_label_2
_geom_angle_atom_site_label_3
_geom_angle_site_symmetry_1
_geom_angle_site_symmetry_3
_geom_angle
C7 Si1 C8 . . 107.82(8)
C7 Si1 C9 . . 108.19(8)
C7 Si1 C10 . . 107.75(7)
C8 Si1 C9 . . 110.05(9)
C8 Si1 C10 . . 109.51(8)
C9 Si1 C10 . . 113.35(8)
O1 S1 O2 . . 117.83(7)
O1 S1 C4 . . 107.13(7)
O1 S1 C11 . . 109.04(8)
O2 S1 C4 . . 108.86(7)
O2 S1 C11 . . 107.91(8)
C4 S1 C11 . . 105.39(8)
C2 C1 C3 . . 118.89(12)
C2 C1 C4 . . 121.53(13)
C3 C1 C4 . . 119.51(13)
C1 C2 C3 . 2_655 119.90(14)
C1 C2 H2 . . 120.05
C3 C2 H2 2_655 . 120.05
C1 C3 C2 . 2_655 121.20(13)
C1 C3 H3 . . 119.4
C2 C3 H3 2_655 . 119.4
S1 C4 C1 . . 117.79(10)
S1 C4 C5 . . 121.46(10)
C1 C4 C5 . . 120.73(13)
C4 C5 C6 . . 129.57(14)
C4 C5 H5 . . 115.21
C6 C5 H5 . . 115.21
C5 C6 C7 . . 173.37(17)
Si1 C7 C6 . . 176.58(16)
Si1 C8 H81 . . 109.47
Si1 C8 H82 . . 109.47
Si1 C8 H83 . . 109.47
H81 C8 H82 . . 109.47
H81 C8 H83 . . 109.47
H82 C8 H83 . . 109.47
Si1 C9 H91 . . 109.47
Si1 C9 H92 . . 109.47
Si1 C9 H93 . . 109.47
H91 C9 H92 . . 109.47
H91 C9 H93 . . 109.47
H92 C9 H93 . . 109.47
Si1 C10 H101 . . 109.47
Si1 C10 H102 . . 109.47
Si1 C10 H103 . . 109.47
H101 C10 H102 . . 109.47
H101 C10 H103 . . 109.47
H102 C10 H103 . . 109.47
S1 C11 H111 . . 109.47
S1 C11 H112 . . 109.47
S1 C11 H113 . . 109.47
H111 C11 H112 . . 109.47
H111 C11 H113 . . 109.47
H112 C11 H113 . . 109.47

loop_
_geom_bond_atom_site_label_1
_geom_bond_atom_site_label_2
_geom_bond_site_symmetry_2
_geom_bond_distance
Si1 C7 . 1.8478(15)
Si1 C8 . 1.8482(19)
Si1 C9 . 1.8519(19)
Si1 C10 . 1.8552(18)
S1 O1 . 1.4380(11)
S1 O2 . 1.4349(11)
S1 C4 . 1.7848(14)
S1 C11 . 1.746(2)
C1 C2 . 1.399(2)
C1 C3 . 1.388(2)
C1 C4 . 1.4898(18)
C2 C3 2_655 1.3864(18)
C2 H2 . 0.96
C3 H3 . 0.96
C4 C5 . 1.3427(19)
C5 C6 . 1.432(2)
C5 H5 . 0.96
C6 C7 . 1.198(2)
C8 H81 . 0.96
C8 H82 . 0.96
C8 H83 . 0.96
C9 H91 . 0.96
C9 H92 . 0.96
C9 H93 . 0.96
C10 H101 . 0.96
C10 H102 . 0.96
C10 H103 . 0.96
C11 H111 . 0.96
C11 H112 . 0.96
C11 H113 . 0.96

loop_
_geom_hbond_atom_site_label_D
_geom_hbond_atom_site_label_H
_geom_hbond_atom_site_label_A
_geom_hbond_site_symmetry_A
_geom_hbond_distance_DH
_geom_hbond_distance_HA
_geom_hbond_distance_DA
_geom_hbond_angle_DHA
C11 H111 O2 1_655 0.96 2.49 3.362(2) 150.78
